data_2203964
loop_
_publ_author_name
'Shi, Xue-Fang'
'Liu, Hui-Min'
'Zhang, Wen-Qin'

_publ_section_title
;
 <i>trans</i>-2-(2-Phenylethenyl)pyrazine
;
_journal_issue 7
_journal_name_full 'Acta Crystallographica Section E'
_journal_page_first o1255
_journal_page_last o1256
_journal_paper_doi 10.1107/S1600536804015107
_journal_volume 60
_journal_year 2004
_chemical_formula_iupac 'C12 H10 N2'
_chemical_formula_moiety 'C12 H10 N2'
_chemical_formula_sum 'C12 H10 N2'
_chemical_formula_weight 182.22
_chemical_melting_point 355
_chemical_name_systematic
;
trans-2-(2-Phenylethenyl)pyrazine
;
_space_group_IT_number 61
_symmetry_cell_setting orthorhombic
_symmetry_space_group_name_Hall '-P 2ac 2ab'
_symmetry_space_group_name_H-M 'P b c a'
_atom_sites_solution_hydrogens geom
_atom_sites_solution_primary direct
_atom_sites_solution_secondary difmap
_cell_angle_alpha 90.00
_cell_angle_beta 90.00
_cell_angle_gamma 90.00
_cell_formula_units_Z 8
_cell_length_a 9.794(5)
_cell_length_b 7.388(3)
_cell_length_c 26.946(12)
_cell_measurement_reflns_used 785
_cell_measurement_temperature 293(2)
_cell_measurement_theta_max 23.72
_cell_measurement_theta_min 3.54
_cell_volume 1949.8(15)
_computing_cell_refinement SMART
_computing_data_collection 'SMART (Bruker, 1997)'
_computing_data_reduction 'SAINT (Bruker, 1997)'
_computing_molecular_graphics 'SHELXTL (Bruker, 1997)'
_computing_publication_material SHELXTL
_computing_structure_refinement 'SHELXL97 (Sheldrick, 1997)'
_computing_structure_solution 'SHELXS97 (Sheldrick, 1997)'
_diffrn_ambient_temperature 293(2)
_diffrn_measured_fraction_theta_full 0.999
_diffrn_measured_fraction_theta_max 0.999
_diffrn_measurement_device_type 'Bruker SMART CCD area-detector'
_diffrn_measurement_method '\y and \w'
_diffrn_radiation_monochromator graphite
_diffrn_radiation_source 'fine-focus sealed tube'
_diffrn_radiation_type 'Mo K\a'
_diffrn_radiation_wavelength 0.71073
_diffrn_reflns_av_R_equivalents 0.0404
_diffrn_reflns_av_sigmaI/netI 0.0337
_diffrn_reflns_limit_h_max 11
_diffrn_reflns_limit_h_min -11
_diffrn_reflns_limit_k_max 8
_diffrn_reflns_limit_k_min -8
_diffrn_reflns_limit_l_max 32
_diffrn_reflns_limit_l_min -22
_diffrn_reflns_number 9258
_diffrn_reflns_theta_full 25.00
_diffrn_reflns_theta_max 25.00
_diffrn_reflns_theta_min 2.57
_diffrn_standards_number 0
_exptl_absorpt_coefficient_mu 0.075
_exptl_absorpt_correction_T_max 0.994
_exptl_absorpt_correction_T_min 0.954
_exptl_absorpt_correction_type multi-scan
_exptl_absorpt_process_details '(SADABS; Sheldrick, 1996)'
_exptl_crystal_colour colourless
_exptl_crystal_density_diffrn 1.242
_exptl_crystal_density_meas ?
_exptl_crystal_density_method 'not measured'
_exptl_crystal_description plate
_exptl_crystal_F_000 768
_exptl_crystal_size_max 0.24
_exptl_crystal_size_mid 0.20
_exptl_crystal_size_min 0.08
_refine_diff_density_max 0.125
_refine_diff_density_min -0.104
_refine_ls_extinction_method none
_refine_ls_goodness_of_fit_ref 1.092
_refine_ls_hydrogen_treatment constr
_refine_ls_matrix_type full
_refine_ls_number_parameters 128
_refine_ls_number_reflns 1724
_refine_ls_number_restraints 0
_refine_ls_restrained_S_all 1.092
_refine_ls_R_factor_all 0.0751
_refine_ls_R_factor_gt 0.0451
_refine_ls_shift/su_max 0.000
_refine_ls_shift/su_mean 0.000
_refine_ls_structure_factor_coef Fsqd
_refine_ls_weighting_details 'calc w = 1/[\s^2^(Fo^2^)+(0.03P)^2^+0.5088P] where P = (Fo^2^+2Fc^2^)/3'
_refine_ls_weighting_scheme calc
_refine_ls_wR_factor_gt 0.0905
_refine_ls_wR_factor_ref 0.1026
_reflns_number_gt 1201
_reflns_number_total 1724
_reflns_threshold_expression I>2\s(I)
_cod_data_source_file wn6258.cif
_cod_data_source_block I
_cod_depositor_comments
;
The following automatic conversions were performed:
'_symmetry_cell_setting' value 'Orthorhombic' changed to 'orthorhombic'
according to '/home/saulius/struct/CIF-dictionaries/cif_core.dic'
dictionary named 'cif_core.dic' version 2.4.1 from 2010-06-29.

Automatic conversion script
Id: cif_fix_enum 1527 2010-12-29 10:47:43Z saulius 

The following automatic conversions were performed:

'_symmetry_cell_setting' value 'Orthorhombic' changed to
'orthorhombic' according to
/home/saulius/struct/CIF-dictionaries/cif_core.dic dictionary named
'cif_core.dic' version 2.4.1 from 2010-06-29.

Automatic conversion script
Id: cif_fix_values 1715 2011-07-08 13:25:40Z adriana 

The following automatic conversions were performed:

'_exptl_crystal_density_meas' value 'none' was changed to '?' - the
value is perceived as not measured.

Automatic conversion script
Id: cif_fix_values 3008 2015-01-20 13:52:24Z robertas 
;
_cod_original_cell_volume 1949.6(15)
_cod_original_sg_symbol_H-M 'P b c a '
_cod_database_code 2203964

loop_
_symmetry_equiv_pos_as_xyz
'x, y, z'
'-x+1/2, -y, z+1/2'
'-x, y+1/2, -z+1/2'
'x+1/2, -y+1/2, -z'
'-x, -y, -z'
'x-1/2, y, -z-1/2'
'x, -y-1/2, z-1/2'
'-x-1/2, y-1/2, z'

loop_
_atom_site_label
_atom_site_fract_x
_atom_site_fract_y
_atom_site_fract_z
_atom_site_U_iso_or_equiv
_atom_site_adp_type
_atom_site_calc_flag
_atom_site_refinement_flags
_atom_site_occupancy
_atom_site_type_symbol
N1 0.38022(15) -0.0078(2) 0.43674(6) 0.0598(5) Uani d . 1 N
N2 0.56948(18) -0.2812(2) 0.45665(6) 0.0710(5) Uani d . 1 N
C1 0.50626(18) -0.0023(2) 0.41776(7) 0.0500(5) Uani d . 1 C
C2 0.5984(2) -0.1396(3) 0.42815(7) 0.0649(6) Uani d . 1 C
H2 0.6853 -0.1322 0.4144 0.078 Uiso calc R 1 H
C3 0.4446(2) -0.2835(3) 0.47528(7) 0.0669(6) Uani d . 1 C
H3 0.4188 -0.3791 0.4957 0.080 Uiso calc R 1 H
C4 0.3520(2) -0.1491(3) 0.46537(7) 0.0665(6) Uani d . 1 C
H4 0.2654 -0.1573 0.4794 0.080 Uiso calc R 1 H
C5 0.54309(19) 0.1496(3) 0.38608(7) 0.0552(5) Uani d . 1 C
H5 0.6268 0.1447 0.3699 0.066 Uiso calc R 1 H
C6 0.46610(18) 0.2940(2) 0.37869(6) 0.0538(5) Uani d . 1 C
H6 0.3838 0.2972 0.3959 0.065 Uiso calc R 1 H
C7 0.49472(18) 0.4493(2) 0.34674(7) 0.0493(5) Uani d . 1 C
C8 0.3985(2) 0.5870(3) 0.34227(7) 0.0605(5) Uani d . 1 C
H8 0.3178 0.5803 0.3603 0.073 Uiso calc R 1 H
C9 0.4209(2) 0.7334(3) 0.31156(8) 0.0722(6) Uani d . 1 C
H9 0.3554 0.8240 0.3091 0.087 Uiso calc R 1 H
C10 0.5392(2) 0.7458(3) 0.28467(8) 0.0730(6) Uani d . 1 C
H10 0.5541 0.8442 0.2638 0.088 Uiso calc R 1 H
C11 0.6357(2) 0.6119(3) 0.28872(7) 0.0698(6) Uani d . 1 C
H11 0.7161 0.6197 0.2705 0.084 Uiso calc R 1 H
C12 0.61442(19) 0.4660(3) 0.31958(7) 0.0592(5) Uani d . 1 C
H12 0.6814 0.3773 0.3223 0.071 Uiso calc R 1 H

loop_
_atom_site_aniso_label
_atom_site_aniso_U_11
_atom_site_aniso_U_22
_atom_site_aniso_U_33
_atom_site_aniso_U_12
_atom_site_aniso_U_13
_atom_site_aniso_U_23
N1 0.0556(10) 0.0566(10) 0.0673(10) -0.0005(8) 0.0050(8) 0.0071(8)
N2 0.0723(12) 0.0663(12) 0.0743(12) 0.0081(9) -0.0121(10) 0.0099(10)
C1 0.0498(11) 0.0478(11) 0.0523(10) -0.0012(9) -0.0042(8) -0.0032(9)
C2 0.0560(12) 0.0670(14) 0.0718(14) 0.0057(10) -0.0011(10) 0.0064(11)
C3 0.0772(15) 0.0586(13) 0.0648(13) -0.0049(11) -0.0094(12) 0.0116(11)
C4 0.0622(13) 0.0649(14) 0.0724(14) -0.0056(11) 0.0042(10) 0.0095(12)
C5 0.0488(10) 0.0578(12) 0.0592(12) -0.0021(10) 0.0051(9) -0.0015(10)
C6 0.0482(11) 0.0547(12) 0.0584(12) -0.0028(9) 0.0017(9) -0.0008(10)
C7 0.0504(11) 0.0492(11) 0.0484(10) -0.0048(9) -0.0060(9) -0.0046(9)
C8 0.0565(12) 0.0599(12) 0.0651(12) -0.0009(10) -0.0038(10) -0.0010(10)
C9 0.0769(15) 0.0597(13) 0.0799(14) 0.0004(11) -0.0191(12) 0.0079(12)
C10 0.0867(16) 0.0644(15) 0.0679(14) -0.0184(13) -0.0159(13) 0.0141(11)
C11 0.0721(14) 0.0722(15) 0.0652(13) -0.0182(12) 0.0035(11) 0.0000(11)
C12 0.0583(12) 0.0551(12) 0.0642(12) -0.0042(10) 0.0012(10) -0.0018(10)

loop_
_atom_type_symbol
_atom_type_description
_atom_type_scat_dispersion_real
_atom_type_scat_dispersion_imag
_atom_type_scat_source
C C 0.0033 0.0016 'International Tables Vol C Tables 4.2.6.8 and 6.1.1.4'
H H 0.0000 0.0000 'International Tables Vol C Tables 4.2.6.8 and 6.1.1.4'
N N 0.0061 0.0033 'International Tables Vol C Tables 4.2.6.8 and 6.1.1.4'

loop_
_geom_angle_atom_site_label_1
_geom_angle_atom_site_label_2
_geom_angle_atom_site_label_3
_geom_angle
C4 N1 C1 116.01(16)
C3 N2 C2 115.27(18)
N1 C1 C2 120.11(17)
N1 C1 C5 118.46(16)
C2 C1 C5 121.42(17)
N2 C2 C1 123.65(19)
N2 C2 H2 118.2
C1 C2 H2 118.2
N2 C3 C4 121.9(2)
N2 C3 H3 119.0
C4 C3 H3 119.0
N1 C4 C3 123.04(19)
N1 C4 H4 118.5
C3 C4 H4 118.5
C6 C5 C1 124.71(17)
C6 C5 H5 117.6
C1 C5 H5 117.6
C5 C6 C7 127.80(17)
C5 C6 H6 116.1
C7 C6 H6 116.1
C12 C7 C8 117.46(18)
C12 C7 C6 122.86(17)
C8 C7 C6 119.68(17)
C9 C8 C7 121.17(19)
C9 C8 H8 119.4
C7 C8 H8 119.4
C10 C9 C8 120.3(2)
C10 C9 H9 119.9
C8 C9 H9 119.9
C9 C10 C11 119.5(2)
C9 C10 H10 120.3
C11 C10 H10 120.3
C10 C11 C12 120.5(2)
C10 C11 H11 119.7
C12 C11 H11 119.7
C11 C12 C7 121.07(19)
C11 C12 H12 119.5
C7 C12 H12 119.5

loop_
_geom_bond_atom_site_label_1
_geom_bond_atom_site_label_2
_geom_bond_distance
N1 C4 1.327(2)
N1 C1 1.337(2)
N2 C3 1.322(3)
N2 C2 1.329(2)
C1 C2 1.386(3)
C1 C5 1.455(2)
C2 H2 0.9300
C3 C4 1.371(3)
C3 H3 0.9300
C4 H4 0.9300
C5 C6 1.321(2)
C5 H5 0.9300
C6 C7 1.461(2)
C6 H6 0.9300
C7 C12 1.387(2)
C7 C8 1.392(3)
C8 C9 1.379(3)
C8 H8 0.9300
C9 C10 1.370(3)
C9 H9 0.9300
C10 C11 1.372(3)
C10 H10 0.9300
C11 C12 1.377(3)
C11 H11 0.9300
C12 H12 0.9300

loop_
_geom_hbond_atom_site_label_D
_geom_hbond_atom_site_label_H
_geom_hbond_atom_site_label_A
_geom_hbond_site_symmetry_A
_geom_hbond_distance_DH
_geom_hbond_distance_HA
_geom_hbond_distance_DA
_geom_hbond_angle_DHA
_geom_hbond_publ_flag
C4 H4 N2 4_446 0.93 2.62 3.512(3) 161 y

loop_
_geom_torsion_atom_site_label_1
_geom_torsion_atom_site_label_2
_geom_torsion_atom_site_label_3
_geom_torsion_atom_site_label_4
_geom_torsion
C4 N1 C1 C2 0.3(3)
C4 N1 C1 C5 -179.97(16)
C3 N2 C2 C1 -0.3(3)
N1 C1 C2 N2 -0.1(3)
C5 C1 C2 N2 -179.74(17)
C2 N2 C3 C4 0.4(3)
C1 N1 C4 C3 -0.3(3)
N2 C3 C4 N1 -0.1(3)
N1 C1 C5 C6 7.7(3)
C2 C1 C5 C6 -172.66(19)
C1 C5 C6 C7 -178.54(17)
C5 C6 C7 C12 -1.4(3)
C5 C6 C7 C8 177.73(19)
C12 C7 C8 C9 0.7(3)
C6 C7 C8 C9 -178.48(17)
C7 C8 C9 C10 0.0(3)
C8 C9 C10 C11 -0.3(3)
C9 C10 C11 C12 -0.1(3)
C10 C11 C12 C7 0.9(3)
C8 C7 C12 C11 -1.2(3)
C6 C7 C12 C11 177.98(17)

loop_
_cod_related_entry_id
_cod_related_entry_database
_cod_related_entry_code
1 ChemSpider 30654755
